data_7218989
loop_
_publ_author_name
'Chamas, Zein'
'Marchi, Enrico'
'Presson, Benjamin'
'Aubert, Emmanuel'
'Fort, Yves'
'Ceroni, Paola'
'Mamane, Victor'

_publ_section_title
;
 Synthesis and Solid-state Fluorescence Properties of Pentacyclic
 7-Substituted-indeno[1&#x2019;,2&#x2019;:4,5]pyrido[2,1-a]isoindol-5-ones
;
_journal_name_full 'RSC Adv.'
_journal_paper_doi 10.1039/C4RA12155D
_journal_year 2014
_chemical_formula_moiety '2(C26 H17 N O3), C H2 Cl2'
_chemical_formula_sum 'C26.5 H18 Cl N O3'
_chemical_formula_weight 433.87
_chemical_name_systematic
;
 ?
;
_space_group_IT_number 33
_symmetry_cell_setting orthorhombic
_symmetry_space_group_name_Hall 'P 2c -2n'
_symmetry_space_group_name_H-M 'P n a 21'
_atom_sites_solution_hydrogens geom
_atom_sites_solution_primary direct
_atom_sites_solution_secondary difmap
_audit_creation_method SHELXL-97
_audit_update_record
;
2014-10-06 deposited with the CCDC.
2014-12-01 downloaded from the CCDC.
;
_cell_angle_alpha 90.00
_cell_angle_beta 90.00
_cell_angle_gamma 90.00
_cell_formula_units_Z 8
_cell_length_a 26.5772(4)
_cell_length_b 11.8718(2)
_cell_length_c 12.8742(2)
_cell_measurement_reflns_used 22319
_cell_measurement_temperature 100(2)
_cell_measurement_theta_max 76.2355
_cell_measurement_theta_min 3.3230
_cell_volume 4062.06(11)
_computing_cell_refinement
;
CrysAlisPro, Agilent Technologies,
Version 1.171.35.21 (release 20-01-2012 CrysAlis171 .NET)
(compiled Jan 23 2012,18:06:46)
;
_computing_data_collection
;
CrysAlisPro, Agilent Technologies,
Version 1.171.35.21 (release 20-01-2012 CrysAlis171 .NET)
(compiled Jan 23 2012,18:06:46)
;
_computing_data_reduction
;
CrysAlisPro, Agilent Technologies,
Version 1.171.35.21 (release 20-01-2012 CrysAlis171 .NET)
(compiled Jan 23 2012,18:06:46)
;
_computing_structure_refinement 'SHELXL-97 (Sheldrick, 1997)'
_computing_structure_solution 'SIR_92 (Altomare et al., 1994)'
_diffrn_ambient_temperature 100(2)
_diffrn_detector_area_resol_mean 10.4508
_diffrn_measured_fraction_theta_full 1.000
_diffrn_measured_fraction_theta_max 1.000
_diffrn_measurement_device_type 'SuperNova, Dual, Cu at zero, Atlas'
_diffrn_measurement_method 'phi and omega scans'
_diffrn_radiation_monochromator mirror
_diffrn_radiation_source 'SuperNova (Cu) X-ray Source'
_diffrn_radiation_type 'Cu K\a'
_diffrn_radiation_wavelength 1.5418
_diffrn_reflns_av_R_equivalents 0.0151
_diffrn_reflns_av_sigmaI/netI 0.0645
_diffrn_reflns_limit_h_max 32
_diffrn_reflns_limit_h_min -30
_diffrn_reflns_limit_k_max 14
_diffrn_reflns_limit_k_min -13
_diffrn_reflns_limit_l_max 15
_diffrn_reflns_limit_l_min -15
_diffrn_reflns_number 40982
_diffrn_reflns_theta_full 72.90
_diffrn_reflns_theta_max 72.90
_diffrn_reflns_theta_min 3.33
_exptl_absorpt_coefficient_mu 1.914
_exptl_absorpt_correction_T_max 0.869
_exptl_absorpt_correction_T_min 0.784
_exptl_absorpt_correction_type analytical
_exptl_absorpt_process_details
;
CrysAlisPro, Agilent Technologies,
Version 1.171.35.21 (release 20-01-2012 CrysAlis171 .NET)
(compiled Jan 23 2012,18:06:46)
Analytical numeric absorption correction using a multifaceted crystal
            model based on expressions derived by R.C. Clark & J.S. Reid.
(Clark, R. C. & Reid, J. S. (1995). Acta Cryst. A51, 887-897)
;
_exptl_crystal_colour yellow
_exptl_crystal_density_diffrn 1.419
_exptl_crystal_density_method 'not measured'
_exptl_crystal_description block
_exptl_crystal_F_000 1800
_exptl_crystal_size_max 0.1996
_exptl_crystal_size_mid 0.1398
_exptl_crystal_size_min 0.0937
_refine_diff_density_max 0.498
_refine_diff_density_min -0.277
_refine_diff_density_rms 0.045
_refine_ls_abs_structure_details 'Flack H D (1983), Acta Cryst. A39, 876-881'
_refine_ls_abs_structure_Flack 0.244(10)
_refine_ls_extinction_method none
_refine_ls_goodness_of_fit_ref 1.040
_refine_ls_hydrogen_treatment constr
_refine_ls_matrix_type full
_refine_ls_number_parameters 571
_refine_ls_number_reflns 7997
_refine_ls_number_restraints 1
_refine_ls_restrained_S_all 1.040
_refine_ls_R_factor_all 0.0356
_refine_ls_R_factor_gt 0.0347
_refine_ls_shift/su_max 0.001
_refine_ls_shift/su_mean 0.000
_refine_ls_structure_factor_coef Fsqd
_refine_ls_weighting_details 'calc w=1/[\s^2^(Fo^2^)+(0.0593P)^2^+1.4146P] where P=(Fo^2^+2Fc^2^)/3'
_refine_ls_weighting_scheme calc
_refine_ls_wR_factor_gt 0.0952
_refine_ls_wR_factor_ref 0.0961
_reflns_number_gt 7850
_reflns_number_total 7997
_reflns_threshold_expression >2sigma(I)
_cod_data_source_file c4ra12155d2.cif
_cod_data_source_block bp78
_cod_original_sg_symbol_Hall '    P 2c -2n'
_cod_original_sg_symbol_H-M '    P na21'
_cod_database_code 7218989

loop_
_symmetry_equiv_pos_as_xyz
'x, y, z'
'-x, -y, z+1/2'
'-x+1/2, y+1/2, z+1/2'
'x+1/2, -y+1/2, z'

loop_
_atom_site_label
_atom_site_type_symbol
_atom_site_fract_x
_atom_site_fract_y
_atom_site_fract_z
_atom_site_U_iso_or_equiv
_atom_site_adp_type
_atom_site_occupancy
_atom_site_symmetry_multiplicity
_atom_site_calc_flag
_atom_site_refinement_flags
Cl1 Cl 0.735642(18) 0.13473(4) 0.18103(4) 0.03727(12) Uani 1 1 d .
Cl2 Cl 0.75126(2) 0.37774(4) 0.19115(7) 0.05003(15) Uani 1 1 d .
O52 O 0.48520(5) 0.30205(10) 0.26970(10) 0.0223(3) Uani 1 1 d .
O22 O 0.47846(5) 0.81057(10) 0.59406(10) 0.0236(3) Uani 1 1 d .
O14 O 0.58724(5) 0.76583(11) 0.61651(10) 0.0239(3) Uani 1 1 d .
H14 H 0.5585 0.7528 0.6410 0.036 Uiso 1 1 calc R
N1 N 0.51091(6) 0.91457(13) 0.45688(12) 0.0227(3) Uani 1 1 d .
O44 O 0.59349(5) 0.26787(11) 0.26760(10) 0.0232(3) Uani 1 1 d .
H44 H 0.5660 0.2572 0.2371 0.035 Uiso 1 1 calc R
O30 O 0.66349(6) 1.24110(13) 0.83335(14) 0.0396(4) Uani 1 1 d .
O60 O 0.66995(6) 0.75107(13) 0.06668(13) 0.0375(4) Uani 1 1 d .
C34 C 0.56196(7) 0.50167(16) 0.57510(15) 0.0256(4) Uani 1 1 d .
H34 H 0.5788 0.5245 0.6366 0.031 Uiso 1 1 calc R
C50 C 0.42413(7) 0.41257(14) 0.37016(14) 0.0224(4) Uani 1 1 d .
C51 C 0.47388(7) 0.36503(14) 0.34191(14) 0.0205(3) Uani 1 1 d .
C53 C 0.57857(7) 0.49951(14) 0.32010(14) 0.0209(4) Uani 1 1 d .
C36 C 0.56207(7) 0.40962(14) 0.39948(14) 0.0207(3) Uani 1 1 d .
C49 C 0.37696(7) 0.39094(16) 0.32822(15) 0.0253(4) Uani 1 1 d .
H49 H 0.3726 0.3389 0.2729 0.030 Uiso 1 1 calc R
C38 C 0.67431(8) 0.38825(16) 0.57647(16) 0.0283(4) Uani 1 1 d .
H38 H 0.6741 0.4442 0.6292 0.034 Uiso 1 1 calc R
C7 C 0.63886(7) 0.86226(15) 0.37995(15) 0.0253(4) Uani 1 1 d .
N31 N 0.50747(6) 0.40932(12) 0.41214(12) 0.0207(3) Uani 1 1 d .
C41 C 0.67410(7) 0.21960(17) 0.42292(16) 0.0275(4) Uani 1 1 d .
H41 H 0.6739 0.1616 0.3721 0.033 Uiso 1 1 calc R
C56 C 0.61057(7) 0.66162(15) 0.17694(15) 0.0241(4) Uani 1 1 d .
C48 C 0.33639(7) 0.44887(17) 0.37070(16) 0.0288(4) Uani 1 1 d .
H48 H 0.3036 0.4366 0.3438 0.035 Uiso 1 1 calc R
C12 C 0.63436(7) 0.78044(15) 0.45751(14) 0.0226(4) Uani 1 1 d .
C6 C 0.56464(7) 0.90837(15) 0.47865(14) 0.0218(4) Uani 1 1 d .
C59 C 0.62736(8) 0.74343(16) 0.09807(17) 0.0292(4) Uani 1 1 d .
H59 H 0.6030 0.7935 0.0701 0.035 Uiso 1 1 calc R
C33 C 0.51081(8) 0.53711(16) 0.55655(15) 0.0253(4) Uani 1 1 d .
H33 H 0.4960 0.5945 0.5979 0.030 Uiso 1 1 calc R
C15 C 0.44006(7) 1.00974(15) 0.40647(15) 0.0249(4) Uani 1 1 d .
C21 C 0.47304(7) 0.87724(15) 0.52165(14) 0.0227(4) Uani 1 1 d .
C35 C 0.58574(7) 0.43626(15) 0.50525(14) 0.0230(4) Uani 1 1 d .
C28 C 0.62998(7) 1.00546(16) 0.59323(15) 0.0250(4) Uani 1 1 d .
H28 H 0.6544 0.9554 0.5655 0.030 Uiso 1 1 calc R
C57 C 0.64534(7) 0.58859(15) 0.22194(15) 0.0243(4) Uani 1 1 d .
H57 H 0.6799 0.5937 0.2038 0.029 Uiso 1 1 calc R
C24 C 0.54499(8) 1.07382(16) 0.59978(16) 0.0273(4) Uani 1 1 d .
H24 H 0.5110 1.0713 0.5769 0.033 Uiso 1 1 calc R
C54 C 0.54426(7) 0.57332(16) 0.27529(16) 0.0254(4) Uani 1 1 d .
H54 H 0.5097 0.5689 0.2934 0.030 Uiso 1 1 calc R
C11 C 0.67321(7) 0.70587(16) 0.47757(16) 0.0262(4) Uani 1 1 d .
H11 H 0.6700 0.6500 0.5300 0.031 Uiso 1 1 calc R
C43 C 0.58450(7) 0.29041(15) 0.37361(14) 0.0221(4) Uani 1 1 d .
H43 H 0.5616 0.2312 0.4021 0.027 Uiso 1 1 calc R
C32 C 0.48441(7) 0.48778(15) 0.47997(14) 0.0224(4) Uani 1 1 d .
C4 C 0.57399(8) 0.99579(16) 0.30180(15) 0.0275(4) Uani 1 1 d .
H4 H 0.5937 1.0144 0.2427 0.033 Uiso 1 1 calc R
C23 C 0.57983(7) 0.99804(15) 0.55961(14) 0.0221(4) Uani 1 1 d .
C26 C 0.60875(7) 1.15899(15) 0.70703(15) 0.0255(4) Uani 1 1 d .
C20 C 0.42716(7) 0.93690(15) 0.48765(15) 0.0244(4) Uani 1 1 d .
C45 C 0.43142(7) 0.48894(15) 0.45184(15) 0.0234(4) Uani 1 1 d .
C46 C 0.39029(8) 0.54624(16) 0.49440(16) 0.0279(4) Uani 1 1 d .
H46 H 0.3945 0.5979 0.5501 0.033 Uiso 1 1 calc R
C19 C 0.37844(7) 0.92939(16) 0.52504(16) 0.0270(4) Uani 1 1 d .
H19 H 0.3700 0.8791 0.5797 0.032 Uiso 1 1 calc R
C18 C 0.34217(8) 0.99825(17) 0.47962(17) 0.0310(4) Uani 1 1 d .
H18 H 0.3085 0.9959 0.5041 0.037 Uiso 1 1 calc R
C58 C 0.62953(7) 0.50866(16) 0.29302(16) 0.0245(4) Uani 1 1 d .
H58 H 0.6534 0.4594 0.3238 0.029 Uiso 1 1 calc R
C55 C 0.56035(7) 0.65360(16) 0.20407(16) 0.0278(4) Uani 1 1 d .
H55 H 0.5366 0.7035 0.1737 0.033 Uiso 1 1 calc R
C10 C 0.71716(8) 0.71458(18) 0.41928(17) 0.0323(4) Uani 1 1 d .
H10 H 0.7443 0.6646 0.4325 0.039 Uiso 1 1 calc R
C16 C 0.40326(8) 1.07766(16) 0.36012(15) 0.0293(4) Uani 1 1 d .
H16 H 0.4114 1.1267 0.3043 0.035 Uiso 1 1 calc R
C47 C 0.34326(8) 0.52491(17) 0.45230(17) 0.0311(4) Uani 1 1 d .
H47 H 0.3148 0.5632 0.4798 0.037 Uiso 1 1 calc R
C8 C 0.68253(8) 0.86978(17) 0.32061(16) 0.0309(4) Uani 1 1 d .
H8 H 0.6854 0.9243 0.2669 0.037 Uiso 1 1 calc R
C27 C 0.64412(7) 1.08449(15) 0.66588(16) 0.0262(4) Uani 1 1 d .
H27 H 0.6782 1.0883 0.6881 0.031 Uiso 1 1 calc R
C13 C 0.58333(7) 0.78740(15) 0.50961(14) 0.0220(4) Uani 1 1 d .
H13 H 0.5605 0.7302 0.4776 0.026 Uiso 1 1 calc R
C3 C 0.52352(8) 1.03852(16) 0.31114(15) 0.0266(4) Uani 1 1 d .
H3 H 0.5118 1.0957 0.2656 0.032 Uiso 1 1 calc R
C42 C 0.63300(7) 0.28977(15) 0.43511(15) 0.0233(4) Uani 1 1 d .
C37 C 0.63277(7) 0.37395(15) 0.51131(15) 0.0242(4) Uani 1 1 d .
C2 C 0.49318(8) 0.99622(16) 0.38545(15) 0.0249(4) Uani 1 1 d .
C5 C 0.59318(7) 0.92958(15) 0.37662(15) 0.0241(4) Uani 1 1 d .
C61 C 0.71019(8) 0.26933(17) 0.15316(18) 0.0338(5) Uani 1 1 d .
H61A H 0.7036 0.2753 0.0777 0.041 Uiso 1 1 calc R
H61B H 0.6777 0.2781 0.1900 0.041 Uiso 1 1 calc R
C25 C 0.55963(8) 1.15370(16) 0.67351(18) 0.0309(4) Uani 1 1 d .
H25 H 0.5355 1.2048 0.7007 0.037 Uiso 1 1 calc R
C9 C 0.72167(8) 0.79599(19) 0.34162(17) 0.0327(4) Uani 1 1 d .
H9 H 0.7519 0.8009 0.3027 0.039 Uiso 1 1 calc R
C17 C 0.35505(8) 1.07095(16) 0.39800(16) 0.0311(4) Uani 1 1 d .
H17 H 0.3297 1.1169 0.3680 0.037 Uiso 1 1 calc R
C29 C 0.62276(8) 1.23900(17) 0.79044(18) 0.0326(5) Uani 1 1 d .
H29 H 0.5982 1.2924 0.8119 0.039 Uiso 1 1 calc R
C39 C 0.71549(8) 0.31999(18) 0.56295(17) 0.0321(4) Uani 1 1 d .
H39 H 0.7442 0.3301 0.6059 0.039 Uiso 1 1 calc R
C40 C 0.71587(8) 0.23585(18) 0.48688(17) 0.0319(4) Uani 1 1 d .
H40 H 0.7447 0.1895 0.4787 0.038 Uiso 1 1 calc R

loop_
_atom_site_aniso_label
_atom_site_aniso_U_11
_atom_site_aniso_U_22
_atom_site_aniso_U_33
_atom_site_aniso_U_23
_atom_site_aniso_U_13
_atom_site_aniso_U_12
Cl1 0.0391(3) 0.0349(2) 0.0378(3) 0.0076(2) 0.0032(2) 0.00664(18)
Cl2 0.0363(2) 0.0409(3) 0.0728(4) -0.0084(3) 0.0012(3) -0.0082(2)
O52 0.0253(6) 0.0213(6) 0.0203(6) -0.0050(5) -0.0032(5) 0.0016(5)
O22 0.0267(6) 0.0220(6) 0.0220(6) 0.0051(5) 0.0019(5) 0.0002(5)
O14 0.0233(6) 0.0244(6) 0.0239(7) 0.0060(5) 0.0023(5) 0.0005(5)
N1 0.0275(8) 0.0201(7) 0.0205(8) 0.0035(6) -0.0001(6) 0.0002(6)
O44 0.0223(6) 0.0239(6) 0.0234(7) -0.0046(5) -0.0010(5) 0.0006(5)
O30 0.0377(8) 0.0388(8) 0.0422(9) -0.0085(7) -0.0060(7) -0.0050(6)
O60 0.0327(8) 0.0386(8) 0.0413(9) 0.0155(7) 0.0068(7) -0.0005(6)
C34 0.0358(10) 0.0213(9) 0.0196(9) -0.0006(7) -0.0003(8) -0.0070(7)
C50 0.0296(9) 0.0172(8) 0.0204(9) 0.0027(7) 0.0041(7) 0.0001(6)
C51 0.0252(9) 0.0172(8) 0.0191(8) 0.0013(6) -0.0004(7) -0.0034(6)
C53 0.0298(9) 0.0155(8) 0.0173(8) -0.0023(6) -0.0009(7) -0.0032(6)
C36 0.0234(8) 0.0183(8) 0.0202(9) -0.0006(7) 0.0004(7) -0.0017(6)
C49 0.0275(9) 0.0245(9) 0.0240(9) 0.0033(7) 0.0011(7) 0.0004(7)
C38 0.0309(10) 0.0272(9) 0.0267(10) 0.0044(8) -0.0035(8) -0.0070(7)
C7 0.0297(9) 0.0233(9) 0.0229(9) -0.0016(7) -0.0030(7) -0.0040(7)
N31 0.0238(7) 0.0186(7) 0.0198(7) -0.0019(6) 0.0011(6) -0.0005(5)
C41 0.0293(10) 0.0248(9) 0.0282(10) 0.0042(7) -0.0003(8) -0.0003(7)
C56 0.0299(9) 0.0196(8) 0.0227(8) 0.0013(8) 0.0026(8) -0.0008(7)
C48 0.0241(9) 0.0303(9) 0.0321(10) 0.0036(8) 0.0014(8) 0.0011(7)
C12 0.0275(9) 0.0198(8) 0.0207(9) -0.0025(7) -0.0003(7) -0.0037(7)
C6 0.0246(9) 0.0203(8) 0.0206(9) 0.0031(7) 0.0003(7) -0.0029(7)
C59 0.0334(10) 0.0237(9) 0.0304(10) 0.0064(8) 0.0030(8) 0.0008(8)
C33 0.0337(10) 0.0192(8) 0.0230(9) -0.0020(7) 0.0037(7) -0.0033(7)
C15 0.0331(10) 0.0203(8) 0.0213(9) -0.0025(7) -0.0056(7) 0.0006(7)
C21 0.0260(9) 0.0205(8) 0.0216(9) -0.0010(7) -0.0028(7) -0.0041(7)
C35 0.0268(9) 0.0208(9) 0.0214(9) -0.0004(7) -0.0014(7) -0.0072(7)
C28 0.0264(9) 0.0234(9) 0.0251(9) -0.0004(7) 0.0022(7) -0.0008(7)
C57 0.0252(9) 0.0236(9) 0.0241(9) 0.0010(7) 0.0002(7) -0.0036(7)
C24 0.0271(9) 0.0246(9) 0.0301(10) 0.0002(8) -0.0066(8) 0.0019(7)
C54 0.0244(9) 0.0245(9) 0.0273(10) 0.0013(8) 0.0027(7) 0.0019(7)
C11 0.0289(9) 0.0238(9) 0.0258(9) -0.0012(8) -0.0010(7) -0.0003(7)
C43 0.0247(9) 0.0200(8) 0.0218(9) 0.0009(7) 0.0024(7) -0.0013(6)
C32 0.0321(9) 0.0163(8) 0.0187(8) -0.0002(7) 0.0054(7) -0.0014(7)
C4 0.0394(10) 0.0209(9) 0.0222(9) 0.0024(7) 0.0012(8) -0.0067(7)
C23 0.0294(9) 0.0188(8) 0.0180(8) 0.0030(7) 0.0019(7) -0.0020(7)
C26 0.0341(10) 0.0190(8) 0.0234(9) -0.0001(7) 0.0008(8) -0.0031(7)
C20 0.0311(9) 0.0200(8) 0.0222(9) -0.0031(7) -0.0064(7) -0.0009(7)
C45 0.0307(9) 0.0190(8) 0.0207(8) 0.0030(7) 0.0038(7) -0.0008(7)
C46 0.0346(10) 0.0232(9) 0.0258(9) -0.0009(7) 0.0072(8) 0.0051(8)
C19 0.0293(10) 0.0245(9) 0.0272(9) -0.0038(8) -0.0038(8) -0.0024(7)
C18 0.0270(9) 0.0302(10) 0.0358(11) -0.0100(9) -0.0061(8) 0.0015(8)
C58 0.0265(9) 0.0231(9) 0.0239(9) 0.0015(7) -0.0028(7) -0.0003(7)
C55 0.0320(9) 0.0216(8) 0.0299(10) 0.0058(8) 0.0028(8) 0.0053(7)
C10 0.0297(10) 0.0345(10) 0.0327(11) -0.0058(8) -0.0025(8) 0.0039(8)
C16 0.0435(11) 0.0211(9) 0.0232(9) -0.0022(7) -0.0084(8) 0.0043(8)
C47 0.0320(10) 0.0299(10) 0.0315(10) 0.0037(8) 0.0074(8) 0.0080(8)
C8 0.0350(10) 0.0317(11) 0.0259(10) 0.0001(8) 0.0030(8) -0.0067(8)
C27 0.0274(9) 0.0240(9) 0.0271(10) -0.0004(8) 0.0013(7) -0.0031(7)
C13 0.0266(9) 0.0173(8) 0.0222(9) -0.0004(7) -0.0003(7) -0.0001(7)
C3 0.0392(10) 0.0205(9) 0.0201(9) 0.0043(7) -0.0056(8) -0.0031(7)
C42 0.0259(9) 0.0218(9) 0.0221(9) 0.0046(7) 0.0012(7) -0.0039(7)
C37 0.0271(9) 0.0227(9) 0.0226(9) 0.0056(7) -0.0005(7) -0.0065(7)
C2 0.0352(10) 0.0182(8) 0.0213(9) 0.0015(7) -0.0072(7) 0.0007(7)
C5 0.0289(9) 0.0198(8) 0.0237(9) -0.0001(7) 0.0026(7) -0.0065(7)
C61 0.0289(10) 0.0318(10) 0.0407(12) 0.0051(8) -0.0018(8) 0.0002(8)
C25 0.0354(10) 0.0224(9) 0.0349(11) -0.0055(9) -0.0010(9) 0.0072(7)
C9 0.0288(10) 0.0390(11) 0.0303(10) -0.0042(9) 0.0036(8) -0.0041(8)
C17 0.0361(11) 0.0247(9) 0.0324(11) -0.0069(8) -0.0110(8) 0.0058(8)
C29 0.0377(11) 0.0260(10) 0.0340(11) -0.0074(8) 0.0015(9) -0.0010(8)
C39 0.0281(9) 0.0381(11) 0.0302(10) 0.0070(9) -0.0065(8) -0.0061(8)
C40 0.0264(9) 0.0330(10) 0.0363(11) 0.0084(9) -0.0002(8) 0.0020(8)

loop_
_atom_type_symbol
_atom_type_description
_atom_type_scat_dispersion_real
_atom_type_scat_dispersion_imag
_atom_type_scat_source
C C 0.0181 0.0091 'International Tables Vol C Tables 4.2.6.8 and 6.1.1.4'
H H 0.0000 0.0000 'International Tables Vol C Tables 4.2.6.8 and 6.1.1.4'
N N 0.0311 0.0180 'International Tables Vol C Tables 4.2.6.8 and 6.1.1.4'
O O 0.0492 0.0322 'International Tables Vol C Tables 4.2.6.8 and 6.1.1.4'
Cl Cl 0.3639 0.7018 'International Tables Vol C Tables 4.2.6.8 and 6.1.1.4'

loop_
_geom_angle_atom_site_label_1
_geom_angle_atom_site_label_2
_geom_angle_atom_site_label_3
_geom_angle
C13 O14 H14 109.5
C21 N1 C2 111.67(16)
C21 N1 C6 125.61(16)
C2 N1 C6 119.04(15)
C43 O44 H44 109.5
C35 C34 C33 120.01(18)
C35 C34 H34 120.0
C33 C34 H34 120.0
C49 C50 C45 122.42(17)
C49 C50 C51 129.72(17)
C45 C50 C51 107.87(16)
O52 C51 N31 124.78(17)
O52 C51 C50 129.40(17)
N31 C51 C50 105.78(15)
C54 C53 C58 118.78(17)
C54 C53 C36 121.68(16)
C58 C53 C36 119.54(16)
N31 C36 C35 108.00(15)
N31 C36 C53 111.00(14)
C35 C36 C53 109.24(14)
N31 C36 C43 113.48(14)
C35 C36 C43 102.61(14)
C53 C36 C43 112.03(14)
C50 C49 C48 117.09(18)
C50 C49 H49 121.5
C48 C49 H49 121.5
C39 C38 C37 118.82(19)
C39 C38 H38 120.6
C37 C38 H38 120.6
C8 C7 C12 120.52(18)
C8 C7 C5 130.13(18)
C12 C7 C5 109.35(17)
C51 N31 C32 112.08(15)
C51 N31 C36 124.94(15)
C32 N31 C36 119.82(15)
C42 C41 C40 118.6(2)
C42 C41 H41 120.7
C40 C41 H41 120.7
C55 C56 C57 119.49(17)
C55 C56 C59 120.76(17)
C57 C56 C59 119.70(17)
C49 C48 C47 120.93(19)
C49 C48 H48 119.5
C47 C48 H48 119.5
C11 C12 C7 120.90(18)
C11 C12 C13 128.31(17)
C7 C12 C13 110.79(16)
N1 C6 C5 108.11(15)
N1 C6 C23 110.57(15)
C5 C6 C23 109.57(14)
N1 C6 C13 113.88(14)
C5 C6 C13 102.15(15)
C23 C6 C13 112.11(15)
O60 C59 C56 124.40(19)
O60 C59 H59 117.8
C56 C59 H59 117.8
C32 C33 C34 119.08(18)
C32 C33 H33 120.5
C34 C33 H33 120.5
C20 C15 C16 120.18(19)
C20 C15 C2 108.08(16)
C16 C15 C2 131.73(19)
O22 C21 N1 125.35(17)
O22 C21 C20 129.00(18)
N1 C21 C20 105.61(16)
C34 C35 C37 131.39(18)
C34 C35 C36 121.33(17)
C37 C35 C36 107.18(15)
C27 C28 C23 120.74(18)
C27 C28 H28 119.6
C23 C28 H28 119.6
C58 C57 C56 120.01(17)
C58 C57 H57 120.0
C56 C57 H57 120.0
C23 C24 C25 120.43(18)
C23 C24 H24 119.8
C25 C24 H24 119.8
C53 C54 C55 120.29(17)
C53 C54 H54 119.9
C55 C54 H54 119.9
C12 C11 C10 118.54(18)
C12 C11 H11 120.7
C10 C11 H11 120.7
O44 C43 C42 111.16(15)
O44 C43 C36 116.10(15)
C42 C43 C36 102.52(14)
O44 C43 H43 108.9
C42 C43 H43 108.9
C36 C43 H43 108.9
C33 C32 N31 120.86(18)
C33 C32 C45 133.15(18)
N31 C32 C45 105.77(15)
C5 C4 C3 120.01(18)
C5 C4 H4 120.0
C3 C4 H4 120.0
C24 C23 C28 118.47(17)
C24 C23 C6 121.55(17)
C28 C23 C6 119.98(17)
C25 C26 C27 119.42(18)
C25 C26 C29 119.66(18)
C27 C26 C29 120.82(18)
C19 C20 C15 121.92(18)
C19 C20 C21 129.68(18)
C15 C20 C21 108.40(17)
C46 C45 C50 120.00(18)
C46 C45 C32 131.58(18)
C50 C45 C32 108.34(16)
C47 C46 C45 117.56(19)
C47 C46 H46 121.2
C45 C46 H46 121.2
C20 C19 C18 117.63(19)
C20 C19 H19 121.2
C18 C19 H19 121.2
C19 C18 C17 120.46(19)
C19 C18 H18 119.8
C17 C18 H18 119.8
C57 C58 C53 120.72(17)
C57 C58 H58 119.6
C53 C58 H58 119.6
C56 C55 C54 120.71(17)
C56 C55 H55 119.6
C54 C55 H55 119.6
C11 C10 C9 120.63(19)
C11 C10 H10 119.7
C9 C10 H10 119.7
C17 C16 C15 117.82(19)
C17 C16 H16 121.1
C15 C16 H16 121.1
C46 C47 C48 122.00(18)
C46 C47 H47 119.0
C48 C47 H47 119.0
C9 C8 C7 118.54(19)
C9 C8 H8 120.7
C7 C8 H8 120.7
C28 C27 C26 120.39(18)
C28 C27 H27 119.8
C26 C27 H27 119.8
O14 C13 C12 110.96(15)
O14 C13 C6 116.04(15)
C12 C13 C6 102.74(14)
O14 C13 H13 108.9
C12 C13 H13 108.9
C6 C13 H13 108.9
C2 C3 C4 119.05(18)
C2 C3 H3 120.5
C4 C3 H3 120.5
C41 C42 C37 120.85(18)
C41 C42 C43 128.08(18)
C37 C42 C43 111.07(16)
C38 C37 C42 120.27(18)
C38 C37 C35 130.51(18)
C42 C37 C35 109.20(16)
C3 C2 N1 121.09(18)
C3 C2 C15 132.47(18)
N1 C2 C15 106.21(16)
C4 C5 C7 131.27(18)
C4 C5 C6 121.39(18)
C7 C5 C6 107.26(16)
Cl2 C61 Cl1 111.53(11)
Cl2 C61 H61A 109.3
Cl1 C61 H61A 109.3
Cl2 C61 H61B 109.3
Cl1 C61 H61B 109.3
H61A C61 H61B 108.0
C26 C25 C24 120.53(18)
C26 C25 H25 119.7
C24 C25 H25 119.7
C8 C9 C10 120.9(2)
C8 C9 H9 119.6
C10 C9 H9 119.6
C16 C17 C18 121.98(18)
C16 C17 H17 119.0
C18 C17 H17 119.0
O30 C29 C26 124.50(19)
O30 C29 H29 117.7
C26 C29 H29 117.7
C38 C39 C40 121.06(19)
C38 C39 H39 119.5
C40 C39 H39 119.5
C41 C40 C39 120.40(19)
C41 C40 H40 119.8
C39 C40 H40 119.8

loop_
_geom_bond_atom_site_label_1
_geom_bond_atom_site_label_2
_geom_bond_distance
Cl1 C61 1.772(2)
Cl2 C61 1.757(2)
O52 C51 1.230(2)
O22 C21 1.231(2)
O14 C13 1.404(2)
O14 H14 0.8400
N1 C21 1.380(2)
N1 C2 1.417(2)
N1 C6 1.457(2)
O44 C43 1.411(2)
O44 H44 0.8400
O30 C29 1.216(3)
O60 C59 1.205(3)
C34 C35 1.346(3)
C34 C33 1.443(3)
C34 H34 0.9500
C50 C49 1.389(3)
C50 C45 1.402(3)
C50 C51 1.483(3)
C51 N31 1.375(2)
C53 C54 1.390(3)
C53 C58 1.403(3)
C53 C36 1.541(2)
C36 N31 1.460(2)
C36 C35 1.533(2)
C36 C43 1.571(2)
C49 C48 1.391(3)
C49 H49 0.9500
C38 C39 1.373(3)
C38 C37 1.397(3)
C38 H38 0.9500
C7 C8 1.392(3)
C7 C12 1.398(3)
C7 C5 1.454(3)
N31 C32 1.416(2)
C41 C42 1.383(3)
C41 C40 1.396(3)
C41 H41 0.9500
C56 C55 1.383(3)
C56 C57 1.393(3)
C56 C59 1.474(3)
C48 C47 1.397(3)
C48 H48 0.9500
C12 C11 1.385(3)
C12 C13 1.515(3)
C6 C5 1.538(3)
C6 C23 1.543(3)
C6 C13 1.571(2)
C59 H59 0.9500
C33 C32 1.344(3)
C33 H33 0.9500
C15 C20 1.399(3)
C15 C16 1.401(3)
C15 C2 1.446(3)
C21 C20 1.476(3)
C35 C37 1.455(3)
C28 C27 1.377(3)
C28 C23 1.404(3)
C28 H28 0.9500
C57 C58 1.384(3)
C57 H57 0.9500
C24 C23 1.391(3)
C24 C25 1.397(3)
C24 H24 0.9500
C54 C55 1.390(3)
C54 H54 0.9500
C11 C10 1.392(3)
C11 H11 0.9500
C43 C42 1.513(3)
C43 H43 1.0000
C32 C45 1.454(3)
C4 C5 1.344(3)
C4 C3 1.439(3)
C4 H4 0.9500
C26 C25 1.376(3)
C26 C27 1.395(3)
C26 C29 1.481(3)
C20 C19 1.384(3)
C45 C46 1.399(3)
C46 C47 1.386(3)
C46 H46 0.9500
C19 C18 1.393(3)
C19 H19 0.9500
C18 C17 1.402(3)
C18 H18 0.9500
C58 H58 0.9500
C55 H55 0.9500
C10 C9 1.396(3)
C10 H10 0.9500
C16 C17 1.373(3)
C16 H16 0.9500
C47 H47 0.9500
C8 C9 1.387(3)
C8 H8 0.9500
C27 H27 0.9500
C13 H13 1.0000
C3 C2 1.348(3)
C3 H3 0.9500
C42 C37 1.400(3)
C61 H61A 0.9900
C61 H61B 0.9900
C25 H25 0.9500
C9 H9 0.9500
C17 H17 0.9500
C29 H29 0.9500
C39 C40 1.399(3)
C39 H39 0.9500
C40 H40 0.9500

loop_
_geom_torsion_atom_site_label_1
_geom_torsion_atom_site_label_2
_geom_torsion_atom_site_label_3
_geom_torsion_atom_site_label_4
_geom_torsion
C49 C50 C51 O52 6.2(3)
C45 C50 C51 O52 -173.80(18)
C49 C50 C51 N31 -176.09(18)
C45 C50 C51 N31 3.93(19)
C54 C53 C36 N31 4.4(2)
C58 C53 C36 N31 -176.53(16)
C54 C53 C36 C35 -114.62(19)
C58 C53 C36 C35 64.5(2)
C54 C53 C36 C43 132.38(18)
C58 C53 C36 C43 -48.5(2)
C45 C50 C49 C48 0.1(3)
C51 C50 C49 C48 -179.88(18)
O52 C51 N31 C32 174.00(16)
C50 C51 N31 C32 -3.87(19)
O52 C51 N31 C36 14.3(3)
C50 C51 N31 C36 -163.58(15)
C35 C36 N31 C51 -164.79(16)
C53 C36 N31 C51 75.5(2)
C43 C36 N31 C51 -51.7(2)
C35 C36 N31 C32 36.9(2)
C53 C36 N31 C32 -82.79(19)
C43 C36 N31 C32 149.99(16)
C50 C49 C48 C47 -0.3(3)
C8 C7 C12 C11 0.5(3)
C5 C7 C12 C11 -179.18(17)
C8 C7 C12 C13 -178.83(17)
C5 C7 C12 C13 1.5(2)
C21 N1 C6 C5 165.32(16)
C2 N1 C6 C5 -38.2(2)
C21 N1 C6 C23 -74.7(2)
C2 N1 C6 C23 81.8(2)
C21 N1 C6 C13 52.6(2)
C2 N1 C6 C13 -150.93(16)
C55 C56 C59 O60 -175.9(2)
C57 C56 C59 O60 1.6(3)
C35 C34 C33 C32 12.3(3)
C2 N1 C21 O22 -176.29(17)
C6 N1 C21 O22 -18.3(3)
C2 N1 C21 C20 1.6(2)
C6 N1 C21 C20 159.60(16)
C33 C34 C35 C37 -168.29(18)
C33 C34 C35 C36 7.5(3)
N31 C36 C35 C34 -30.4(2)
C53 C36 C35 C34 90.4(2)
C43 C36 C35 C34 -150.56(17)
N31 C36 C35 C37 146.25(14)
C53 C36 C35 C37 -92.91(17)
C43 C36 C35 C37 26.12(17)
C55 C56 C57 C58 0.1(3)
C59 C56 C57 C58 -177.48(18)
C58 C53 C54 C55 0.8(3)
C36 C53 C54 C55 179.89(17)
C7 C12 C11 C10 0.5(3)
C13 C12 C11 C10 179.70(18)
N31 C36 C43 O44 97.01(18)
C35 C36 C43 O44 -146.73(15)
C53 C36 C43 O44 -29.7(2)
N31 C36 C43 C42 -141.62(15)
C35 C36 C43 C42 -25.36(17)
C53 C36 C43 C42 91.70(17)
C34 C33 C32 N31 -5.6(3)
C34 C33 C32 C45 168.14(19)
C51 N31 C32 C33 177.59(16)
C36 N31 C32 C33 -21.5(2)
C51 N31 C32 C45 2.3(2)
C36 N31 C32 C45 163.22(15)
C25 C24 C23 C28 -1.3(3)
C25 C24 C23 C6 179.57(18)
C27 C28 C23 C24 1.3(3)
C27 C28 C23 C6 -179.59(17)
N1 C6 C23 C24 -2.0(2)
C5 C6 C23 C24 117.02(19)
C13 C6 C23 C24 -130.29(19)
N1 C6 C23 C28 178.89(16)
C5 C6 C23 C28 -62.0(2)
C13 C6 C23 C28 50.6(2)
C16 C15 C20 C19 -0.2(3)
C2 C15 C20 C19 -179.26(17)
C16 C15 C20 C21 -179.50(17)
C2 C15 C20 C21 1.5(2)
O22 C21 C20 C19 -3.3(3)
N1 C21 C20 C19 178.90(19)
O22 C21 C20 C15 175.90(18)
N1 C21 C20 C15 -1.9(2)
C49 C50 C45 C46 0.3(3)
C51 C50 C45 C46 -179.73(16)
C49 C50 C45 C32 177.44(17)
C51 C50 C45 C32 -2.57(19)
C33 C32 C45 C46 2.6(4)
N31 C32 C45 C46 177.00(19)
C33 C32 C45 C50 -174.11(19)
N31 C32 C45 C50 0.29(19)
C50 C45 C46 C47 -0.5(3)
C32 C45 C46 C47 -176.87(19)
C15 C20 C19 C18 -0.6(3)
C21 C20 C19 C18 178.46(18)
C20 C19 C18 C17 0.9(3)
C56 C57 C58 C53 0.4(3)
C54 C53 C58 C57 -0.9(3)
C36 C53 C58 C57 179.98(17)
C57 C56 C55 C54 -0.2(3)
C59 C56 C55 C54 177.34(19)
C53 C54 C55 C56 -0.2(3)
C12 C11 C10 C9 -0.7(3)
C20 C15 C16 C17 0.9(3)
C2 C15 C16 C17 179.62(19)
C45 C46 C47 C48 0.3(3)
C49 C48 C47 C46 0.1(3)
C12 C7 C8 C9 -1.3(3)
C5 C7 C8 C9 178.3(2)
C23 C28 C27 C26 -0.3(3)
C25 C26 C27 C28 -0.7(3)
C29 C26 C27 C28 175.74(18)
C11 C12 C13 O14 38.1(3)
C7 C12 C13 O14 -142.61(15)
C11 C12 C13 C6 162.76(19)
C7 C12 C13 C6 -17.96(19)
N1 C6 C13 O14 -96.49(19)
C5 C6 C13 O14 147.22(15)
C23 C6 C13 O14 30.0(2)
N1 C6 C13 C12 142.28(16)
C5 C6 C13 C12 25.98(17)
C23 C6 C13 C12 -91.24(17)
C5 C4 C3 C2 -11.4(3)
C40 C41 C42 C37 -1.3(3)
C40 C41 C42 C43 178.24(18)
O44 C43 C42 C41 -37.8(3)
C36 C43 C42 C41 -162.45(19)
O44 C43 C42 C37 141.79(15)
C36 C43 C42 C37 17.09(19)
C39 C38 C37 C42 1.3(3)
C39 C38 C37 C35 -177.14(19)
C41 C42 C37 C38 0.0(3)
C43 C42 C37 C38 -179.60(16)
C41 C42 C37 C35 178.72(17)
C43 C42 C37 C35 -0.9(2)
C34 C35 C37 C38 -21.8(3)
C36 C35 C37 C38 162.03(19)
C34 C35 C37 C42 159.68(19)
C36 C35 C37 C42 -16.54(19)
C4 C3 C2 N1 2.9(3)
C4 C3 C2 C15 -170.88(19)
C21 N1 C2 C3 -175.96(18)
C6 N1 C2 C3 24.5(3)
C21 N1 C2 C15 -0.8(2)
C6 N1 C2 C15 -160.35(16)
C20 C15 C2 C3 173.9(2)
C16 C15 C2 C3 -4.9(4)
C20 C15 C2 N1 -0.5(2)
C16 C15 C2 N1 -179.36(19)
C3 C4 C5 C7 169.31(19)
C3 C4 C5 C6 -6.8(3)
C8 C7 C5 C4 20.2(3)
C12 C7 C5 C4 -160.2(2)
C8 C7 C5 C6 -163.27(19)
C12 C7 C5 C6 16.4(2)
N1 C6 C5 C4 30.2(2)
C23 C6 C5 C4 -90.4(2)
C13 C6 C5 C4 150.59(17)
N1 C6 C5 C7 -146.79(15)
C23 C6 C5 C7 92.64(17)
C13 C6 C5 C7 -26.39(18)
C27 C26 C25 C24 0.7(3)
C29 C26 C25 C24 -175.82(19)
C23 C24 C25 C26 0.4(3)
C7 C8 C9 C10 1.1(3)
C11 C10 C9 C8 -0.1(3)
C15 C16 C17 C18 -0.6(3)
C19 C18 C17 C16 -0.2(3)
C25 C26 C29 O30 171.2(2)
C27 C26 C29 O30 -5.2(3)
C37 C38 C39 C40 -1.3(3)
C42 C41 C40 C39 1.3(3)
C38 C39 C40 C41 0.0(3)
